data_2020938
loop_
_publ_author_name
'Qin, Ying-Lian'
'Qin, Jian-Fang'
'Sun, Hong'

_publ_section_title
;
 A novel tetrazolate- and cyanide-bridged three-dimensional heterometallic
 coordination polymer: crystal structure, thermal stability and magnetic
 properties
;
_journal_coeditor_code LF3061
_journal_issue 11
_journal_name_full 'Acta Crystallographica Section C'
_journal_page_first 968
_journal_page_last 974
_journal_paper_doi 10.1107/S2053229617014760
_journal_volume 73
_journal_year 2017
_chemical_formula_iupac '[Co Cu4 (C H N4)5 (C N)6], H2 O'
_chemical_formula_sum 'C11 H7 Co Cu4 N26 O'
_chemical_formula_weight 832.50
_chemical_name_systematic
'Poly[[hexa-\m~2~-cyanido-\k^12^<i>C</i>:<i>N</i>-pentakis(\m~3~-tetrazolato-\k^3^<i>N</i>^1^:<i>N</i>^2^:<i>N</i>^4^)cobalt(III)tetracopper(II)] monohydrate]'
_space_group_crystal_system orthorhombic
_space_group_IT_number 62
_space_group_name_Hall '-P 2ac 2n'
_space_group_name_H-M_alt 'P n m a'
_symmetry_space_group_name_Hall '-P 2ac 2n'
_symmetry_space_group_name_H-M 'P n m a'
_atom_sites_solution_hydrogens geom
_audit_creation_method SHELXL-2014
_cell_angle_alpha 90
_cell_angle_beta 90
_cell_angle_gamma 90
_cell_formula_units_Z 4
_cell_length_a 12.3459(6)
_cell_length_b 15.9301(8)
_cell_length_c 14.7454(7)
_cell_measurement_reflns_used 12000
_cell_measurement_temperature 298(2)
_cell_measurement_theta_max 25.00
_cell_measurement_theta_min 1.80
_cell_volume 2900.0(2)
_computing_cell_refinement
;
SMART (Bruker, 2002)
;
_computing_data_collection
;
SMART (Bruker, 2002)
;
_computing_data_reduction
;
SAINT (Bruker, 2002)
;
_computing_molecular_graphics
;
<i>DIAMOND</i> (Brandenburg,2005)
;
_computing_publication_material
;
publCIF (Westrip, 2010) and <i>TOPOS</i> (Blatov, 2006)
;
_computing_structure_refinement
;
SHELXL2014 (Sheldrick, 2015b)
;
_computing_structure_solution
;
SHELXT (Sheldrick, 2015a)
;
_diffrn_ambient_temperature 298(2)
_diffrn_measured_fraction_theta_full 0.971
_diffrn_measured_fraction_theta_max 1.000
_diffrn_measurement_device_type 'Bruker APEX CCD'
_diffrn_measurement_method '\f and \w'
_diffrn_radiation_type MoK\a
_diffrn_radiation_wavelength 0.71073
_diffrn_reflns_av_R_equivalents 0.0563
_diffrn_reflns_limit_h_max 14
_diffrn_reflns_limit_h_min -14
_diffrn_reflns_limit_k_max 17
_diffrn_reflns_limit_k_min -18
_diffrn_reflns_limit_l_max 17
_diffrn_reflns_limit_l_min -11
_diffrn_reflns_number 12474
_diffrn_reflns_theta_full 25.242
_diffrn_reflns_theta_max 24.993
_diffrn_reflns_theta_min 1.882
_exptl_absorpt_coefficient_mu 3.499
_exptl_absorpt_correction_T_max 0.901
_exptl_absorpt_correction_T_min 0.776
_exptl_absorpt_correction_type multi-scan
_exptl_absorpt_process_details
;
(SADABS; Bruker, 2002)
;
_exptl_crystal_colour blue
_exptl_crystal_density_diffrn 1.866
_exptl_crystal_description column
_exptl_crystal_F_000 1584
_exptl_crystal_size_max 0.200
_exptl_crystal_size_mid 0.080
_exptl_crystal_size_min 0.040
_platon_squeeze_details
;
;
_refine_diff_density_max 1.930
_refine_diff_density_min -0.599
_refine_ls_extinction_method none
_refine_ls_goodness_of_fit_ref 1.120
_refine_ls_hydrogen_treatment constr
_refine_ls_matrix_type full
_refine_ls_number_parameters 208
_refine_ls_number_reflns 2647
_refine_ls_number_restraints 0
_refine_ls_restrained_S_all 1.120
_refine_ls_R_factor_all 0.0709
_refine_ls_R_factor_gt 0.0548
_refine_ls_shift/su_max 0.000
_refine_ls_shift/su_mean 0.000
_refine_ls_structure_factor_coef Fsqd
_refine_ls_weighting_details
;
w=1/[\s^2^(Fo^2^)+(0.0992P)^2^+8.0161P] where P=(Fo^2^+2Fc^2^)/3
;
_refine_ls_weighting_scheme calc
_refine_ls_wR_factor_gt 0.1628
_refine_ls_wR_factor_ref 0.1762
_reflns_number_gt 2108
_reflns_number_total 2647
_reflns_threshold_expression 'I > 2\s(I)'
_cod_data_source_file lf3061sup1.cif
_cod_data_source_block I
_cod_database_code 2020938
_shelx_space_group_comment
;
The symmetry employed for this shelxl refinement is uniquely defined
by the following loop, which should always be used as a source of
symmetry information in preference to the above space-group names.
They are only intended as comments.
;
_shelx_estimated_absorpt_t_min 0.541
_shelx_estimated_absorpt_t_max 0.873
_shelxl_version_number 2014

loop_
_space_group_symop_operation_xyz
'x, y, z'
'-x+1/2, -y, z+1/2'
'-x, y+1/2, -z'
'x+1/2, -y+1/2, -z+1/2'
'-x, -y, -z'
'x-1/2, y, -z-1/2'
'x, -y-1/2, z'
'-x-1/2, y-1/2, z-1/2'

loop_
_atom_site_type_symbol
_atom_site_label
_atom_site_fract_x
_atom_site_fract_y
_atom_site_fract_z
_atom_site_U_iso_or_equiv
_atom_site_adp_type
_atom_site_calc_flag
_atom_site_occupancy
Cu Cu1 0.58102(6) 0.45945(5) 0.61207(6) 0.0201(3) Uani d 1
Cu Cu2 0.60085(10) 0.2500 1.01260(9) 0.0328(4) Uani d 1
Cu Cu3 0.32181(8) 0.7500 0.73914(8) 0.0184(3) Uani d 1
Co Co1 0.33821(9) 0.2500 0.75976(8) 0.0143(3) Uani d 1
C C1 0.4239(5) 0.3327(4) 0.7032(5) 0.0236(15) Uani d 1
C C2 0.2499(5) 0.3329(4) 0.8141(5) 0.0206(14) Uani d 1
C C3 0.2488(7) 0.2500 0.6568(7) 0.024(2) Uani d 1
C C4 0.4294(7) 0.2500 0.8623(7) 0.026(2) Uani d 1
C C5 0.4355(5) 0.5919(4) 0.6740(4) 0.0194(14) Uani d 1
H H5 0.4568 0.5808 0.7333 0.023 Uiso calc 1
C C6 0.3864(9) 0.2500 1.1091(8) 0.047(3) Uani d 1
H H6 0.3466 0.2500 1.0555 0.057 Uiso calc 1
C C7 0.7539(6) 0.4083(4) 1.0409(5) 0.0323(17) Uani d 1
H H7 0.7548 0.4234 0.9800 0.039 Uiso calc 1
N N1 0.4756(5) 0.3824(4) 0.6672(4) 0.0324(15) Uani d 1
N N2 0.1961(5) 0.3825(4) 0.8477(4) 0.0294(14) Uani d 1
N N3 0.1994(7) 0.2500 0.5923(6) 0.039(2) Uani d 1
N N4 0.4827(7) 0.2500 0.9254(7) 0.045(3) Uani d 1
N N5 0.3719(4) 0.6548(4) 0.6495(4) 0.0239(13) Uani d 1
N N6 0.3619(6) 0.6477(4) 0.5597(5) 0.0394(17) Uani d 1
N N7 0.4176(4) 0.5827(4) 0.5298(4) 0.0272(14) Uani d 1
N N8 0.4638(5) 0.5484(3) 0.6052(4) 0.0235(13) Uani d 1
N N9 0.4925(7) 0.2500 1.1121(6) 0.036(2) Uani d 1
N N10 0.5164(7) 0.2500 1.2017(5) 0.0247(18) Uani d 1
N N11 0.4266(6) 0.2500 1.2486(6) 0.030(2) Uani d 1
N N12 0.3427(6) 0.2500 1.1903(6) 0.028(2) Uani d 1
N N13 0.6966(5) 0.3458(4) 1.0756(4) 0.0297(14) Uani d 1
N N14 0.7192(4) 0.3450(4) 1.1640(4) 0.0248(13) Uani d 1
N N15 0.7872(5) 0.4052(4) 1.1825(4) 0.0312(15) Uani d 1
N N16 0.8090(5) 0.4459(4) 1.1053(4) 0.0272(14) Uani d 1

loop_
_atom_site_aniso_label
_atom_site_aniso_U_11
_atom_site_aniso_U_22
_atom_site_aniso_U_33
_atom_site_aniso_U_12
_atom_site_aniso_U_13
_atom_site_aniso_U_23
Cu1 0.0185(5) 0.0171(5) 0.0248(5) -0.0006(3) -0.0017(3) 0.0069(3)
Cu2 0.0202(6) 0.0654(10) 0.0129(7) 0.000 -0.0002(5) 0.000
Cu3 0.0185(6) 0.0199(6) 0.0169(6) 0.000 -0.0016(5) 0.000
Co1 0.0132(6) 0.0154(6) 0.0142(7) 0.000 0.0010(5) 0.000
C1 0.018(3) 0.026(4) 0.026(4) 0.002(3) 0.001(3) -0.001(3)
C2 0.020(3) 0.020(3) 0.021(4) -0.002(3) 0.004(3) -0.005(3)
C3 0.015(4) 0.036(6) 0.021(5) 0.000 0.004(4) 0.000
C4 0.018(5) 0.040(6) 0.020(5) 0.000 0.000(4) 0.000
C5 0.028(3) 0.019(3) 0.011(3) 0.009(3) -0.003(3) 0.003(3)
C6 0.021(5) 0.100(11) 0.021(6) 0.000 0.000(5) 0.000
C7 0.040(4) 0.030(4) 0.027(4) -0.010(3) -0.006(3) 0.003(3)
N1 0.025(3) 0.030(3) 0.042(4) 0.000(3) 0.002(3) 0.011(3)
N2 0.027(3) 0.025(3) 0.037(4) -0.001(3) 0.005(3) -0.008(3)
N3 0.017(4) 0.073(7) 0.026(5) 0.000 -0.002(4) 0.000
N4 0.021(4) 0.086(8) 0.028(6) 0.000 -0.003(4) 0.000
N5 0.026(3) 0.025(3) 0.020(3) 0.003(2) 0.004(3) -0.001(3)
N6 0.048(4) 0.036(4) 0.034(4) 0.011(3) -0.006(3) 0.001(3)
N7 0.028(3) 0.021(3) 0.032(4) 0.010(2) -0.002(3) 0.001(3)
N8 0.023(3) 0.020(3) 0.028(3) 0.001(2) -0.003(3) 0.007(3)
N9 0.030(5) 0.065(7) 0.015(5) 0.000 -0.002(4) 0.000
N10 0.032(4) 0.027(4) 0.016(4) 0.000 0.006(4) 0.000
N11 0.023(4) 0.041(5) 0.024(5) 0.000 0.003(4) 0.000
N12 0.024(4) 0.040(5) 0.021(5) 0.000 0.000(4) 0.000
N13 0.032(3) 0.031(3) 0.026(4) -0.007(3) -0.007(3) -0.006(3)
N14 0.025(3) 0.030(3) 0.019(3) -0.005(2) 0.000(2) -0.005(3)
N15 0.035(3) 0.030(3) 0.029(4) -0.012(3) 0.000(3) -0.006(3)
N16 0.026(3) 0.020(3) 0.035(4) -0.001(2) 0.001(3) -0.010(3)

loop_
_atom_type_symbol
_atom_type_description
_atom_type_scat_dispersion_real
_atom_type_scat_dispersion_imag
_atom_type_scat_source
C C 0.0033 0.0016 'International Tables Vol C Tables 4.2.6.8 and 6.1.1.4'
H H 0.0000 0.0000 'International Tables Vol C Tables 4.2.6.8 and 6.1.1.4'
N N 0.0061 0.0033 'International Tables Vol C Tables 4.2.6.8 and 6.1.1.4'
Co Co 0.3494 0.9721 'International Tables Vol C Tables 4.2.6.8 and 6.1.1.4'
Cu Cu 0.3201 1.2651 'International Tables Vol C Tables 4.2.6.8 and 6.1.1.4'

loop_
_geom_angle_atom_site_label_1
_geom_angle_atom_site_label_2
_geom_angle_atom_site_label_3
_geom_angle_site_symmetry_1
_geom_angle_site_symmetry_3
_geom_angle
N1 Cu1 N2 . 6_657 88.0(2)
N1 Cu1 N8 . . 89.1(2)
N2 Cu1 N8 6_657 . 164.9(3)
N1 Cu1 N16 . 2_664 157.9(3)
N2 Cu1 N16 6_657 2_664 89.7(2)
N8 Cu1 N16 . 2_664 87.5(2)
N1 Cu1 N7 . 5_666 102.0(3)
N2 Cu1 N7 6_657 5_666 95.2(2)
N8 Cu1 N7 . 5_666 99.9(2)
N16 Cu1 N7 2_664 5_666 100.1(2)
N4 Cu2 N3 . 6_657 86.8(4)
N4 Cu2 N9 . . 89.0(4)
N3 Cu2 N9 6_657 . 175.8(4)
N4 Cu2 N13 . 7_565 134.50(17)
N3 Cu2 N13 6_657 7_565 90.0(2)
N9 Cu2 N13 . 7_565 92.9(2)
N4 Cu2 N13 . . 134.50(17)
N3 Cu2 N13 6_657 . 90.0(2)
N9 Cu2 N13 . . 92.9(2)
N13 Cu2 N13 7_565 . 90.8(3)
N5 Cu3 N5 7_575 . 92.2(3)
N5 Cu3 N14 7_575 3_657 88.8(2)
N5 Cu3 N14 . 3_657 176.0(2)
N5 Cu3 N14 7_575 5_667 176.0(2)
N5 Cu3 N14 . 5_667 88.8(2)
N14 Cu3 N14 3_657 5_667 90.0(3)
N5 Cu3 N12 7_575 2_564 93.8(2)
N5 Cu3 N12 . 2_564 93.8(2)
N14 Cu3 N12 3_657 2_564 90.0(2)
N14 Cu3 N12 5_667 2_564 90.0(2)
N5 Cu3 N10 7_575 5_667 89.0(2)
N5 Cu3 N10 . 5_667 89.0(2)
N14 Cu3 N10 3_657 5_667 87.1(2)
N14 Cu3 N10 5_667 5_667 87.1(2)
N12 Cu3 N10 2_564 5_667 175.9(3)
C3 Co1 C1 . 7_565 88.4(3)
C3 Co1 C1 . . 88.4(3)
C1 Co1 C1 7_565 . 88.7(4)
C3 Co1 C4 . . 179.4(4)
C1 Co1 C4 7_565 . 91.1(3)
C1 Co1 C4 . . 91.1(3)
C3 Co1 C2 . . 90.2(3)
C1 Co1 C2 7_565 . 178.6(3)
C1 Co1 C2 . . 91.3(3)
C4 Co1 C2 . . 90.2(3)
C3 Co1 C2 . 7_565 90.2(3)
C1 Co1 C2 7_565 7_565 91.3(3)
C1 Co1 C2 . 7_565 178.6(3)
C4 Co1 C2 . 7_565 90.2(3)
C2 Co1 C2 . 7_565 88.7(4)
N1 C1 Co1 . . 178.8(7)
N2 C2 Co1 . . 179.2(7)
N3 C3 Co1 . . 176.6(8)
N4 C4 Co1 . . 178.6(9)
N8 C5 N5 . . 110.9(6)
N8 C5 H5 . . 124.6
N5 C5 H5 . . 124.6
N9 C6 N12 . . 112.3(10)
N9 C6 H6 . . 123.9
N12 C6 H6 . . 123.9
N16 C7 N13 . . 109.8(7)
N16 C7 H7 . . 125.1
N13 C7 H7 . . 125.1
C1 N1 Cu1 . . 172.4(6)
C2 N2 Cu1 . 6_557 168.2(6)
C3 N3 Cu2 . 6_557 174.5(8)
C4 N4 Cu2 . . 166.7(9)
C5 N5 N6 . . 105.1(5)
C5 N5 Cu3 . . 123.3(5)
N6 N5 Cu3 . . 131.1(5)
N7 N6 N5 . . 110.5(6)
N6 N7 N8 . . 105.1(6)
N6 N7 Cu1 . 5_666 124.2(5)
N8 N7 Cu1 . 5_666 130.5(4)
C5 N8 N7 . . 108.4(5)
C5 N8 Cu1 . . 122.3(4)
N7 N8 Cu1 . . 128.3(4)
C6 N9 N10 . . 104.5(9)
C6 N9 Cu2 . . 130.4(8)
N10 N9 Cu2 . . 125.1(7)
N11 N10 N9 . . 109.3(8)
N11 N10 Cu3 . 5_667 124.5(6)
N9 N10 Cu3 . 5_667 126.2(6)
N10 N11 N12 . . 108.4(8)
C6 N12 N11 . . 105.5(8)
C6 N12 Cu3 . 2_565 133.7(7)
N11 N12 Cu3 . 2_565 120.8(6)
C7 N13 N14 . . 105.9(6)
C7 N13 Cu2 . . 131.5(5)
N14 N13 Cu2 . . 122.2(4)
N15 N14 N13 . . 109.4(6)
N15 N14 Cu3 . 5_667 122.2(5)
N13 N14 Cu3 . 5_667 127.5(4)
N14 N15 N16 . . 108.0(6)
C7 N16 N15 . . 106.9(6)
C7 N16 Cu1 . 2_665 136.1(5)
N15 N16 Cu1 . 2_665 116.9(4)

loop_
_geom_bond_atom_site_label_1
_geom_bond_atom_site_label_2
_geom_bond_site_symmetry_2
_geom_bond_distance
Cu1 N1 . 1.965(6)
Cu1 N2 6_657 1.968(6)
Cu1 N8 . 2.028(6)
Cu1 N16 2_664 2.032(6)
Cu1 N7 5_666 2.197(6)
Cu2 N4 . 1.944(9)
Cu2 N3 6_657 1.968(9)
Cu2 N9 . 1.986(9)
Cu2 N13 7_565 2.142(6)
Cu2 N13 . 2.142(6)
Cu3 N5 7_575 2.104(6)
Cu3 N5 . 2.104(6)
Cu3 N14 3_657 2.141(6)
Cu3 N14 5_667 2.141(6)
Cu3 N12 2_564 2.155(8)
Cu3 N10 5_667 2.180(8)
Co1 C3 . 1.877(10)
Co1 C1 7_565 1.884(7)
Co1 C1 . 1.884(7)
Co1 C4 . 1.885(10)
Co1 C2 . 1.891(7)
Co1 C2 7_565 1.891(7)
C1 N1 . 1.148(9)
C2 N2 . 1.145(8)
C3 N3 . 1.130(13)
C4 N4 . 1.141(13)
C5 N8 . 1.277(8)
C5 N5 . 1.324(8)
C5 H5 . 0.9300
C6 N9 . 1.311(14)
C6 N12 . 1.314(14)
C6 H6 . 0.9300
C7 N16 . 1.312(9)
C7 N13 . 1.325(9)
C7 H7 . 0.9300
N2 Cu1 6_557 1.968(6)
N3 Cu2 6_557 1.968(9)
N5 N6 . 1.335(9)
N6 N7 . 1.319(8)
N7 N8 . 1.364(8)
N7 Cu1 5_666 2.197(6)
N9 N10 . 1.354(11)
N10 N11 . 1.306(11)
N10 Cu3 5_667 2.180(8)
N11 N12 . 1.345(11)
N12 Cu3 2_565 2.155(8)
N13 N14 . 1.333(8)
N14 N15 . 1.303(8)
N14 Cu3 5_667 2.141(6)
N15 N16 . 1.338(8)
N16 Cu1 2_665 2.032(6)

loop_
_geom_torsion_atom_site_label_1
_geom_torsion_atom_site_label_2
_geom_torsion_atom_site_label_3
_geom_torsion_atom_site_label_4
_geom_torsion_site_symmetry_1
_geom_torsion_site_symmetry_4
_geom_torsion
N8 C5 N5 N6 . . 0.0(8)
N8 C5 N5 Cu3 . . -172.6(4)
C5 N5 N6 N7 . . 0.0(8)
Cu3 N5 N6 N7 . . 171.8(5)
N5 N6 N7 N8 . . 0.0(8)
N5 N6 N7 Cu1 . 5_666 176.2(4)
N5 C5 N8 N7 . . 0.0(8)
N5 C5 N8 Cu1 . . 169.2(4)
N6 N7 N8 C5 . . 0.0(8)
Cu1 N7 N8 C5 5_666 . -175.9(5)
N6 N7 N8 Cu1 . . -168.4(5)
Cu1 N7 N8 Cu1 5_666 . 15.7(9)
N12 C6 N9 N10 . . 0.000(4)
N12 C6 N9 Cu2 . . 180.000(4)
C6 N9 N10 N11 . . 0.000(4)
Cu2 N9 N10 N11 . . 180.000(3)
C6 N9 N10 Cu3 . 5_667 180.000(2)
Cu2 N9 N10 Cu3 . 5_667 0.000(3)
N9 N10 N11 N12 . . 0.000(4)
Cu3 N10 N11 N12 5_667 . 180.000(3)
N9 C6 N12 N11 . . 0.000(4)
N9 C6 N12 Cu3 . 2_565 180.000(3)
N10 N11 N12 C6 . . 0.000(4)
N10 N11 N12 Cu3 . 2_565 180.000(2)
N16 C7 N13 N14 . . -0.7(8)
N16 C7 N13 Cu2 . . -173.2(5)
C7 N13 N14 N15 . . 0.3(8)
Cu2 N13 N14 N15 . . 173.6(4)
C7 N13 N14 Cu3 . 5_667 -169.0(5)
Cu2 N13 N14 Cu3 . 5_667 4.3(8)
N13 N14 N15 N16 . . 0.2(7)
Cu3 N14 N15 N16 5_667 . 170.2(4)
N13 C7 N16 N15 . . 0.8(8)
N13 C7 N16 Cu1 . 2_665 176.6(5)
N14 N15 N16 C7 . . -0.6(8)
N14 N15 N16 Cu1 . 2_665 -177.3(4)

loop_
_platon_squeeze_void_nr
_platon_squeeze_void_average_x
_platon_squeeze_void_average_y
_platon_squeeze_void_average_z
_platon_squeeze_void_volume
_platon_squeeze_void_count_electrons
_platon_squeeze_void_content
1 0.000 0.500 0.500 145 30 ' '
2 0.000 1.000 0.500 145 30 ' '
3 0.068 0.750 -0.016 24 2 ' '
4 0.500 0.500 0.000 145 30 ' '
5 0.500 1.000 0.000 145 30 ' '
6 0.432 0.250 0.484 24 1 ' '
7 0.568 0.750 0.516 24 1 ' '
8 0.932 0.250 0.016 24 1 ' '

_cod_database_fobs_code 2020938
